data_4507128
loop_
_publ_author_name
'Bolla, Geetha'
'Nangia, Ashwini'

_publ_section_title
;
 Clofazimine Mesylate: A High Solubility Stable Salt
;
_journal_issue 12
_journal_name_full 'Crystal Growth &amp; Design'
_journal_page_first 6250
_journal_paper_doi 10.1021/cg301463z
_journal_volume 12
_journal_year 2012
_chemical_formula_sum 'C30 H26 Cl2 N4 O4'
_chemical_formula_weight 577.45
_chemical_name_systematic
; 
 ? 
;
_space_group_IT_number 2
_symmetry_cell_setting triclinic
_symmetry_space_group_name_Hall '-P 1'
_symmetry_space_group_name_H-M 'P -1'
_atom_sites_solution_hydrogens geom
_atom_sites_solution_primary direct
_atom_sites_solution_secondary difmap
_audit_creation_method SHELXL-97
_cell_angle_alpha 74.1290(10)
_cell_angle_beta 70.3000(10)
_cell_angle_gamma 67.5200(10)
_cell_formula_units_Z 2
_cell_length_a 9.8401(8)
_cell_length_b 12.4069(10)
_cell_length_c 13.0576(10)
_cell_measurement_reflns_used 6122
_cell_measurement_temperature 298(2)
_cell_measurement_theta_max 25.97
_cell_measurement_theta_min 2.25
_cell_volume 1367.50(19)
_computing_structure_refinement 'SHELXL-97 (Sheldrick, 1997)'
_computing_structure_solution 'SHELXS-97 (Sheldrick, 1990)'
_diffrn_ambient_temperature 298(2)
_diffrn_measured_fraction_theta_full 0.991
_diffrn_measured_fraction_theta_max 0.991
_diffrn_measurement_device_type 'CCD area detector'
_diffrn_measurement_method 'phi and omega scans'
_diffrn_radiation_monochromator graphite
_diffrn_radiation_source 'fine-focus sealed tube'
_diffrn_radiation_type MoK\a
_diffrn_radiation_wavelength 0.71073
_diffrn_reflns_av_R_equivalents 0.0244
_diffrn_reflns_av_sigmaI/netI 0.0287
_diffrn_reflns_limit_h_max 12
_diffrn_reflns_limit_h_min -12
_diffrn_reflns_limit_k_max 15
_diffrn_reflns_limit_k_min -15
_diffrn_reflns_limit_l_max 16
_diffrn_reflns_limit_l_min -16
_diffrn_reflns_number 14254
_diffrn_reflns_theta_full 26.02
_diffrn_reflns_theta_max 26.02
_diffrn_reflns_theta_min 1.68
_exptl_absorpt_coefficient_mu 0.282
_exptl_absorpt_correction_T_max 0.9406
_exptl_absorpt_correction_T_min 0.9079
_exptl_absorpt_correction_type multi-scan
_exptl_absorpt_process_details sadabs
_exptl_crystal_colour red
_exptl_crystal_density_diffrn 1.402
_exptl_crystal_density_method 'not measured'
_exptl_crystal_description plate
_exptl_crystal_F_000 600
_exptl_crystal_size_max 0.35
_exptl_crystal_size_mid 0.29
_exptl_crystal_size_min 0.22
_refine_diff_density_max 0.358
_refine_diff_density_min -0.286
_refine_diff_density_rms 0.053
_refine_ls_extinction_method none
_refine_ls_goodness_of_fit_ref 1.044
_refine_ls_hydrogen_treatment mixed
_refine_ls_matrix_type full
_refine_ls_number_parameters 379
_refine_ls_number_reflns 5344
_refine_ls_number_restraints 0
_refine_ls_restrained_S_all 1.044
_refine_ls_R_factor_all 0.0761
_refine_ls_R_factor_gt 0.0555
_refine_ls_shift/su_max 0.000
_refine_ls_shift/su_mean 0.000
_refine_ls_structure_factor_coef Fsqd
_refine_ls_weighting_details 'calc w=1/[\s^2^(Fo^2^)+(0.0779P)^2^+0.3910P] where P=(Fo^2^+2Fc^2^)/3'
_refine_ls_weighting_scheme calc
_refine_ls_wR_factor_gt 0.1467
_refine_ls_wR_factor_ref 0.1617
_reflns_number_gt 3774
_reflns_number_total 5344
_reflns_threshold_expression >2sigma(I)
_cod_data_source_file cg301463z_si_004.cif
_cod_data_source_block CFZ-MLN
_cod_depositor_comments
;
The following automatic conversions were performed:

'_symmetry_cell_setting' value 'Triclinic' changed to 'triclinic'
according to /home/saulius/struct/CIF-dictionaries/cif_core.dic
dictionary named 'cif_core.dic' version 2.4.2 from 2011-04-26.

Automatic conversion script
Id: cif_fix_values 1891 2012-01-12 08:04:46Z andrius 
;
_cod_original_sg_symbol_H-M P-1
_cod_database_code 4507128

loop_
_symmetry_equiv_pos_as_xyz
'x, y, z'
'-x, -y, -z'

loop_
_atom_site_label
_atom_site_type_symbol
_atom_site_fract_x
_atom_site_fract_y
_atom_site_fract_z
_atom_site_U_iso_or_equiv
_atom_site_adp_type
_atom_site_occupancy
_atom_site_symmetry_multiplicity
_atom_site_calc_flag
_atom_site_refinement_flags
Cl1 Cl -0.27906(10) 0.50874(6) 0.45384(8) 0.0966(3) Uani 1 1 d .
Cl2 Cl 0.88418(10) 1.22138(8) 0.06321(9) 0.1066(3) Uani 1 1 d .
N3 N -0.0556(2) 0.91063(14) 0.37716(14) 0.0479(4) Uani 1 1 d .
N4 N 0.0413(2) 1.10672(15) 0.33301(16) 0.0546(5) Uani 1 1 d .
C12 C 0.1993(3) 0.79860(18) 0.28874(18) 0.0517(5) Uani 1 1 d .
H12 H 0.1697 0.7322 0.3017 0.062 Uiso 1 1 calc R
C8 C 0.1376(2) 1.00593(18) 0.30229(18) 0.0483(5) Uani 1 1 d .
C7 C 0.0929(2) 0.90130(18) 0.32278(17) 0.0466(5) Uani 1 1 d .
C6 C -0.1587(2) 1.01493(18) 0.41280(17) 0.0478(5) Uani 1 1 d .
N2 N 0.5431(2) 0.89014(19) 0.1535(2) 0.0636(6) Uani 1 1 d .
C9 C 0.2893(3) 0.99902(19) 0.24439(19) 0.0528(5) Uani 1 1 d .
H5 H 0.3176 1.0664 0.2287 0.063 Uiso 1 1 calc R
C11 C 0.3507(3) 0.79189(18) 0.23510(18) 0.0509(5) Uani 1 1 d .
N1 N 0.4558(3) 0.69197(17) 0.20724(18) 0.0613(5) Uani 1 1 d .
C10 C 0.3958(3) 0.89872(19) 0.21055(18) 0.0512(5) Uani 1 1 d .
C5 C -0.1052(3) 1.11209(18) 0.38774(19) 0.0510(5) Uani 1 1 d .
C4 C -0.2077(3) 1.2194(2) 0.4205(2) 0.0644(6) Uani 1 1 d .
H4 H -0.1744 1.2845 0.4037 0.077 Uiso 1 1 calc R
C13 C 0.6150(3) 0.97439(19) 0.13419(19) 0.0531(5) Uani 1 1 d .
C19 C -0.1076(2) 0.81056(17) 0.39492(18) 0.0477(5) Uani 1 1 d .
C1 C -0.3090(3) 1.0268(2) 0.47077(19) 0.0572(6) Uani 1 1 d .
H1 H -0.3445 0.9627 0.4883 0.069 Uiso 1 1 calc R
C2 C -0.4053(3) 1.1327(2) 0.5022(2) 0.0638(6) Uani 1 1 d .
H2 H -0.5059 1.1401 0.5412 0.077 Uiso 1 1 calc R
C22 C -0.2085(3) 0.6249(2) 0.4289(2) 0.0606(6) Uani 1 1 d .
C3 C -0.3538(3) 1.2294(2) 0.4762(2) 0.0674(7) Uani 1 1 d .
H3 H -0.4204 1.3012 0.4973 0.081 Uiso 1 1 calc R
C14 C 0.7232(3) 0.9849(2) 0.0349(2) 0.0624(6) Uani 1 1 d .
H14 H 0.7411 0.9399 -0.0177 0.075 Uiso 1 1 calc R
C23 C -0.1850(3) 0.6907(2) 0.3251(2) 0.0618(6) Uani 1 1 d .
H23 H -0.2027 0.6719 0.2676 0.074 Uiso 1 1 calc R
C18 C 0.5910(3) 1.0423(2) 0.2111(2) 0.0595(6) Uani 1 1 d .
H18 H 0.5192 1.0359 0.2784 0.071 Uiso 1 1 calc R
C17 C 0.6717(3) 1.1187(2) 0.1892(2) 0.0628(6) Uani 1 1 d .
H17 H 0.6538 1.1643 0.2411 0.075 Uiso 1 1 calc R
C24 C -0.1343(3) 0.78592(19) 0.30781(19) 0.0542(5) Uani 1 1 d .
H24 H -0.1186 0.8326 0.2385 0.065 Uiso 1 1 calc R
C16 C 0.7781(3) 1.1273(2) 0.0910(2) 0.0673(7) Uani 1 1 d .
O1 O 0.6498(3) 0.7570(2) 0.96266(19) 0.1038(8) Uani 1 1 d .
C21 C -0.1802(3) 0.6484(2) 0.5148(2) 0.0670(7) Uani 1 1 d .
H21 H -0.1959 0.6016 0.5840 0.080 Uiso 1 1 calc R
C20 C -0.1281(3) 0.7422(2) 0.4975(2) 0.0583(6) Uani 1 1 d .
H20 H -0.1072 0.7589 0.5547 0.070 Uiso 1 1 calc R
C15 C 0.8044(3) 1.0609(3) 0.0130(2) 0.0721(7) Uani 1 1 d .
H15 H 0.8766 1.0676 -0.0541 0.087 Uiso 1 1 calc R
O3 O 0.7138(3) 0.6918(2) 0.7850(2) 0.0935(6) Uani 1 1 d .
C25 C 0.4253(4) 0.5823(2) 0.2142(3) 0.0724(8) Uani 1 1 d .
C30 C 0.7655(4) 0.6818(3) 0.9869(3) 0.0777(8) Uani 1 1 d .
O4 O 0.9316(4) 0.5597(3) 0.7309(2) 0.1900(19) Uani 1 1 d .
C29 C 0.8880(4) 0.6192(3) 0.8958(3) 0.0944(10) Uani 1 1 d .
H29A H 0.9698 0.6531 0.8722 0.113 Uiso 1 1 calc R
H29B H 0.9290 0.5370 0.9276 0.113 Uiso 1 1 calc R
O2 O 0.7823(3) 0.6600(3) 1.0788(2) 0.1169(9) Uani 1 1 d .
C28 C 0.8473(4) 0.6210(3) 0.7966(3) 0.0913(10) Uani 1 1 d .
C27 C 0.5682(5) 0.4784(3) 0.2193(4) 0.1278(15) Uani 1 1 d .
H27A H 0.6456 0.4855 0.1517 0.192 Uiso 1 1 calc R
H27B H 0.5467 0.4064 0.2293 0.192 Uiso 1 1 calc R
H27C H 0.6033 0.4771 0.2800 0.192 Uiso 1 1 calc R
C26 C 0.3654(6) 0.5935(4) 0.1202(4) 0.1306(16) Uani 1 1 d .
H26A H 0.2835 0.6666 0.1151 0.196 Uiso 1 1 calc R
H26B H 0.3287 0.5286 0.1317 0.196 Uiso 1 1 calc R
H26C H 0.4454 0.5925 0.0531 0.196 Uiso 1 1 calc R
H2A H 0.583(3) 0.846(3) 0.109(2) 0.075(9) Uiso 1 1 d .
H1A H 0.545(3) 0.692(2) 0.177(2) 0.072(9) Uiso 1 1 d .
H125 H 0.352(3) 0.571(3) 0.282(3) 0.086(9) Uiso 1 1 d .
H3B H 0.660(5) 0.716(4) 0.868(4) 0.154(16) Uiso 1 1 d .

loop_
_atom_site_aniso_label
_atom_site_aniso_U_11
_atom_site_aniso_U_22
_atom_site_aniso_U_33
_atom_site_aniso_U_23
_atom_site_aniso_U_13
_atom_site_aniso_U_12
Cl1 0.1014(6) 0.0611(4) 0.1421(8) -0.0412(4) -0.0117(5) -0.0425(4)
Cl2 0.0891(6) 0.0954(6) 0.1537(9) -0.0231(6) -0.0253(5) -0.0530(5)
N3 0.0558(11) 0.0386(9) 0.0515(10) -0.0134(8) -0.0104(8) -0.0165(8)
N4 0.0536(11) 0.0380(9) 0.0743(13) -0.0170(9) -0.0142(9) -0.0138(8)
C12 0.0611(14) 0.0365(11) 0.0580(13) -0.0130(9) -0.0111(11) -0.0166(10)
C8 0.0574(13) 0.0368(11) 0.0532(12) -0.0104(9) -0.0159(10) -0.0144(9)
C7 0.0554(13) 0.0397(11) 0.0467(11) -0.0108(9) -0.0125(10) -0.0157(9)
C6 0.0551(13) 0.0401(11) 0.0493(12) -0.0147(9) -0.0133(10) -0.0117(9)
N2 0.0576(13) 0.0528(12) 0.0791(15) -0.0300(11) -0.0007(11) -0.0180(10)
C9 0.0573(13) 0.0405(11) 0.0630(14) -0.0117(10) -0.0118(11) -0.0194(10)
C11 0.0603(14) 0.0400(11) 0.0522(12) -0.0141(9) -0.0144(10) -0.0117(10)
N1 0.0607(13) 0.0447(11) 0.0734(14) -0.0214(10) -0.0064(11) -0.0132(10)
C10 0.0536(13) 0.0451(12) 0.0556(13) -0.0139(10) -0.0102(10) -0.0161(10)
C5 0.0567(13) 0.0395(11) 0.0598(13) -0.0152(10) -0.0161(11) -0.0131(9)
C4 0.0627(15) 0.0420(12) 0.0899(18) -0.0244(12) -0.0164(13) -0.0120(11)
C13 0.0490(12) 0.0443(12) 0.0631(14) -0.0113(10) -0.0151(11) -0.0098(9)
C19 0.0527(12) 0.0367(10) 0.0561(13) -0.0141(9) -0.0128(10) -0.0139(9)
C1 0.0620(14) 0.0507(13) 0.0624(14) -0.0185(11) -0.0092(11) -0.0217(11)
C2 0.0549(14) 0.0630(15) 0.0703(16) -0.0259(12) -0.0051(12) -0.0151(12)
C22 0.0602(14) 0.0405(12) 0.0862(18) -0.0245(12) -0.0133(13) -0.0170(10)
C3 0.0619(16) 0.0490(13) 0.0882(18) -0.0300(13) -0.0131(13) -0.0072(11)
C14 0.0592(14) 0.0686(16) 0.0614(15) -0.0180(12) -0.0124(12) -0.0206(12)
C23 0.0604(14) 0.0575(14) 0.0788(17) -0.0354(13) -0.0190(12) -0.0136(11)
C18 0.0588(14) 0.0551(14) 0.0630(14) -0.0150(11) -0.0124(11) -0.0160(11)
C17 0.0623(15) 0.0547(14) 0.0763(17) -0.0173(12) -0.0250(13) -0.0138(11)
C24 0.0603(14) 0.0456(12) 0.0584(13) -0.0165(10) -0.0160(11) -0.0131(10)
C16 0.0588(15) 0.0611(15) 0.0889(19) -0.0104(14) -0.0247(14) -0.0232(12)
O1 0.1006(17) 0.0835(15) 0.0897(16) -0.0292(12) -0.0028(13) 0.0016(13)
C21 0.0867(18) 0.0502(14) 0.0695(16) -0.0055(12) -0.0181(14) -0.0328(13)
C20 0.0748(16) 0.0532(13) 0.0560(13) -0.0113(11) -0.0180(12) -0.0279(12)
C15 0.0632(16) 0.0841(19) 0.0687(16) -0.0105(14) -0.0078(13) -0.0327(14)
O3 0.1013(16) 0.0827(14) 0.0930(16) -0.0195(12) -0.0390(13) -0.0108(12)
C25 0.0823(19) 0.0415(13) 0.087(2) -0.0236(13) -0.0083(16) -0.0155(12)
C30 0.095(2) 0.0626(17) 0.0708(19) -0.0214(14) -0.0101(16) -0.0237(16)
O4 0.212(4) 0.177(3) 0.109(2) -0.093(2) -0.069(2) 0.086(3)
C29 0.081(2) 0.108(3) 0.086(2) -0.0455(19) -0.0234(17) -0.0008(18)
O2 0.140(2) 0.134(2) 0.0775(15) -0.0458(14) -0.0250(15) -0.0284(17)
C28 0.105(2) 0.078(2) 0.0690(18) -0.0291(16) -0.0213(17) 0.0055(18)
C27 0.122(3) 0.0465(17) 0.197(4) -0.029(2) -0.042(3) -0.0021(18)
C26 0.188(5) 0.093(3) 0.152(4) -0.040(3) -0.068(3) -0.056(3)

loop_
_atom_type_symbol
_atom_type_description
_atom_type_scat_dispersion_real
_atom_type_scat_dispersion_imag
_atom_type_scat_source
C C 0.0033 0.0016 'International Tables Vol C Tables 4.2.6.8 and 6.1.1.4'
H H 0.0000 0.0000 'International Tables Vol C Tables 4.2.6.8 and 6.1.1.4'
N N 0.0061 0.0033 'International Tables Vol C Tables 4.2.6.8 and 6.1.1.4'
O O 0.0106 0.0060 'International Tables Vol C Tables 4.2.6.8 and 6.1.1.4'
Cl Cl 0.1484 0.1585 'International Tables Vol C Tables 4.2.6.8 and 6.1.1.4'

loop_
_geom_angle_atom_site_label_1
_geom_angle_atom_site_label_2
_geom_angle_atom_site_label_3
_geom_angle
C7 N3 C6 121.39(17)
C7 N3 C19 119.25(16)
C6 N3 C19 119.34(18)
C8 N4 C5 118.35(18)
C7 C12 C11 121.41(19)
C7 C12 H12 119.3
C11 C12 H12 119.3
N4 C8 C9 119.18(19)
N4 C8 C7 122.7(2)
C9 C8 C7 118.09(18)
N3 C7 C12 123.08(19)
N3 C7 C8 117.14(18)
C12 C7 C8 119.8(2)
C1 C6 N3 123.03(19)
C1 C6 C5 119.65(19)
N3 C6 C5 117.32(19)
C10 N2 C13 126.9(2)
C10 N2 H2A 116(2)
C13 N2 H2A 113(2)
C10 C9 C8 123.0(2)
C10 C9 H5 118.5
C8 C9 H5 118.5
N1 C11 C12 121.9(2)
N1 C11 C10 118.9(2)
C12 C11 C10 119.14(18)
C11 N1 C25 125.0(2)
C11 N1 H1A 118(2)
C25 N1 H1A 117(2)
C9 C10 N2 124.1(2)
C9 C10 C11 118.5(2)
N2 C10 C11 117.43(19)
N4 C5 C4 118.4(2)
N4 C5 C6 123.07(19)
C4 C5 C6 118.6(2)
C3 C4 C5 121.0(2)
C3 C4 H4 119.5
C5 C4 H4 119.5
C14 C13 C18 118.4(2)
C14 C13 N2 117.6(2)
C18 C13 N2 123.9(2)
C20 C19 C24 121.5(2)
C20 C19 N3 119.30(19)
C24 C19 N3 119.18(19)
C2 C1 C6 120.1(2)
C2 C1 H1 120.0
C6 C1 H1 120.0
C1 C2 C3 120.6(2)
C1 C2 H2 119.7
C3 C2 H2 119.7
C21 C22 C23 122.2(2)
C21 C22 Cl1 118.3(2)
C23 C22 Cl1 119.50(19)
C4 C3 C2 120.2(2)
C4 C3 H3 119.9
C2 C3 H3 119.9
C15 C14 C13 120.7(2)
C15 C14 H14 119.6
C13 C14 H14 119.6
C22 C23 C24 118.7(2)
C22 C23 H23 120.7
C24 C23 H23 120.7
C17 C18 C13 121.0(2)
C17 C18 H18 119.5
C13 C18 H18 119.5
C16 C17 C18 119.7(2)
C16 C17 H17 120.2
C18 C17 H17 120.2
C19 C24 C23 119.1(2)
C19 C24 H24 120.5
C23 C24 H24 120.5
C17 C16 C15 120.6(2)
C17 C16 Cl2 120.2(2)
C15 C16 Cl2 119.2(2)
C30 O1 H3B 98.1(18)
C22 C21 C20 119.2(2)
C22 C21 H21 120.4
C20 C21 H21 120.4
C19 C20 C21 119.2(2)
C19 C20 H20 120.4
C21 C20 H20 120.4
C14 C15 C16 119.6(2)
C14 C15 H15 120.2
C16 C15 H15 120.2
C28 O3 H3B 100(2)
N1 C25 C26 109.6(3)
N1 C25 C27 109.3(3)
C26 C25 C27 113.2(3)
N1 C25 H125 108.3(18)
C26 C25 H125 109.8(19)
C27 C25 H125 106.5(18)
O2 C30 O1 121.9(3)
O2 C30 C29 120.8(3)
O1 C30 C29 117.3(3)
C28 C29 C30 118.8(3)
C28 C29 H29A 107.6
C30 C29 H29A 107.6
C28 C29 H29B 107.6
C30 C29 H29B 107.6
H29A C29 H29B 107.0
O4 C28 O3 121.5(3)
O4 C28 C29 121.3(3)
O3 C28 C29 117.2(3)
C25 C27 H27A 109.5
C25 C27 H27B 109.5
H27A C27 H27B 109.5
C25 C27 H27C 109.5
H27A C27 H27C 109.5
H27B C27 H27C 109.5
C25 C26 H26A 109.5
C25 C26 H26B 109.5
H26A C26 H26B 109.5
C25 C26 H26C 109.5
H26A C26 H26C 109.5
H26B C26 H26C 109.5

loop_
_geom_bond_atom_site_label_1
_geom_bond_atom_site_label_2
_geom_bond_distance
Cl1 C22 1.738(2)
Cl2 C16 1.740(3)
N3 C7 1.367(3)
N3 C6 1.388(3)
N3 C19 1.451(2)
N4 C8 1.317(3)
N4 C5 1.360(3)
C12 C7 1.376(3)
C12 C11 1.397(3)
C12 H12 0.9300
C8 C9 1.409(3)
C8 C7 1.455(3)
C6 C1 1.387(3)
C6 C5 1.411(3)
N2 C10 1.366(3)
N2 C13 1.400(3)
N2 H2A 0.80(3)
C9 C10 1.354(3)
C9 H5 0.9300
C11 N1 1.323(3)
C11 C10 1.475(3)
N1 C25 1.475(3)
N1 H1A 0.83(3)
C5 C4 1.402(3)
C4 C3 1.349(4)
C4 H4 0.9300
C13 C14 1.384(3)
C13 C18 1.387(3)
C19 C20 1.372(3)
C19 C24 1.382(3)
C1 C2 1.369(3)
C1 H1 0.9300
C2 C3 1.393(3)
C2 H2 0.9300
C22 C21 1.368(4)
C22 C23 1.372(4)
C3 H3 0.9300
C14 C15 1.372(4)
C14 H14 0.9300
C23 C24 1.387(3)
C23 H23 0.9300
C18 C17 1.373(3)
C18 H18 0.9300
C17 C16 1.363(4)
C17 H17 0.9300
C24 H24 0.9300
C16 C15 1.379(4)
O1 C30 1.240(4)
O1 H3B 1.42(5)
C21 C20 1.379(3)
C21 H21 0.9300
C20 H20 0.9300
C15 H15 0.9300
O3 C28 1.304(4)
O3 H3B 1.10(5)
C25 C26 1.484(5)
C25 C27 1.508(4)
C25 H125 0.95(3)
C30 O2 1.208(4)
C30 C29 1.515(4)
O4 C28 1.181(4)
C29 C28 1.472(4)
C29 H29A 0.9700
C29 H29B 0.9700
C27 H27A 0.9600
C27 H27B 0.9600
C27 H27C 0.9600
C26 H26A 0.9600
C26 H26B 0.9600
C26 H26C 0.9600
